data_7229643
loop_
_publ_author_name
'Duan, Wen-Long'
'Wang, Hao-Cheng'
'Mart\'i-Rujas, Javier'
'Guo, Fang'

_publ_section_title
;
 Fluorescence-based detection of nitroaromatics using a luminescent second
 sphere adduct self-assembled by charge-assisted hydrogen bonds
;
_journal_issue 3
_journal_name_full CrystEngComm
_journal_page_first 323
_journal_paper_doi 10.1039/C7CE01743J
_journal_volume 20
_journal_year 2018
_chemical_formula_moiety 'C43 H46 N2'
_chemical_formula_sum 'C43 H46 N2'
_chemical_formula_weight 590.82
_space_group_crystal_system monoclinic
_space_group_IT_number 15
_space_group_name_Hall '-C 2yc'
_space_group_name_H-M_alt 'C 1 2/c 1'
_symmetry_space_group_name_Hall '-C 2yc'
_symmetry_space_group_name_H-M 'C 1 2/c 1'
_atom_sites_solution_hydrogens mixed
_atom_sites_solution_primary dual
_audit_creation_date 2017-06-22
_audit_creation_method
;
Olex2 1.2-beta
(compiled 2017.03.28 svn.r3405 for OlexSys, GUI svn.r5335)
;
_audit_update_record
;
2017-10-01 deposited with the CCDC.
2017-12-04 downloaded from the CCDC.
;
_cell_angle_alpha 90
_cell_angle_beta 97.972(4)
_cell_angle_gamma 90
_cell_formula_units_Z 4
_cell_length_a 43.386(6)
_cell_length_b 4.9901(7)
_cell_length_c 15.449(2)
_cell_measurement_reflns_used 2666
_cell_measurement_temperature 293
_cell_measurement_theta_max 25.529
_cell_measurement_theta_min 2.948
_cell_volume 3312.4(8)
_computing_cell_refinement 'SAINT v8.37A (Bruker, 2015)'
_computing_data_reduction 'SAINT v8.37A (Bruker, 2015)'
_computing_molecular_graphics 'Olex2 (Dolomanov et al., 2009)'
_computing_publication_material 'Olex2 (Dolomanov et al., 2009)'
_computing_structure_refinement 'ShelXL (Sheldrick, 2015)'
_computing_structure_solution 'ShelXT (Sheldrick, 2015)'
_diffrn_ambient_temperature 293
_diffrn_measured_fraction_theta_full 0.998
_diffrn_measured_fraction_theta_max 0.996
_diffrn_measurement_device_type 'CCDC Area detector'
_diffrn_measurement_method '\w scans'
_diffrn_radiation_monochromator graphite
_diffrn_radiation_type MoK\a
_diffrn_radiation_wavelength 0.71076
_diffrn_reflns_av_R_equivalents 0.0678
_diffrn_reflns_av_unetI/netI 0.0874
_diffrn_reflns_Laue_measured_fraction_full 0.998
_diffrn_reflns_Laue_measured_fraction_max 0.996
_diffrn_reflns_limit_h_max 57
_diffrn_reflns_limit_h_min -57
_diffrn_reflns_limit_k_max 6
_diffrn_reflns_limit_k_min -6
_diffrn_reflns_limit_l_max 16
_diffrn_reflns_limit_l_min -20
_diffrn_reflns_number 13634
_diffrn_reflns_point_group_measured_fraction_full 0.998
_diffrn_reflns_point_group_measured_fraction_max 0.996
_diffrn_reflns_theta_full 25.243
_diffrn_reflns_theta_max 28.321
_diffrn_reflns_theta_min 2.948
_exptl_absorpt_coefficient_mu 0.068
_exptl_absorpt_correction_T_max 0.7457
_exptl_absorpt_correction_T_min 0.6450
_exptl_absorpt_correction_type multi-scan
_exptl_absorpt_process_details
;
SADABS-2014/5 (Bruker,2014/5) was used for absorption correction.
wR2(int) was 0.1214 before and 0.0484 after correction.
The Ratio of minimum to maximum transmission is 0.8650.
The \l/2 correction factor is 0.00150.
;
_exptl_crystal_colour colourless
_exptl_crystal_colour_primary colourless
_exptl_crystal_density_diffrn 1.185
_exptl_crystal_description needle
_exptl_crystal_F_000 1272
_exptl_crystal_size_max 0.4
_exptl_crystal_size_mid 0.15
_exptl_crystal_size_min 0.04
_refine_diff_density_max 0.202
_refine_diff_density_min -0.169
_refine_diff_density_rms 0.039
_refine_ls_extinction_method none
_refine_ls_goodness_of_fit_ref 1.005
_refine_ls_hydrogen_treatment constr
_refine_ls_matrix_type full
_refine_ls_number_parameters 206
_refine_ls_number_reflns 4132
_refine_ls_number_restraints 0
_refine_ls_restrained_S_all 1.005
_refine_ls_R_factor_all 0.1702
_refine_ls_R_factor_gt 0.0678
_refine_ls_shift/su_max 0.000
_refine_ls_shift/su_mean 0.000
_refine_ls_structure_factor_coef Fsqd
_refine_ls_weighting_details 'w=1/[\s^2^(Fo^2^)+(0.0486P)^2^+1.8735P] where P=(Fo^2^+2Fc^2^)/3'
_refine_ls_weighting_scheme calc
_refine_ls_wR_factor_gt 0.1204
_refine_ls_wR_factor_ref 0.1532
_reflns_Friedel_coverage 0.000
_reflns_number_gt 1914
_reflns_number_total 4132
_reflns_threshold_expression 'I > 2\s(I)'
_cod_data_source_file c7ce01743j2.cif
_cod_data_source_block L
_cod_depositor_comments 'Adding full bibliography for 7229643--7229647.cif.'
_cod_original_cell_volume 3312.3(8)
_cod_database_code 7229643
_shelx_shelxl_version_number 2014/7
_shelx_space_group_comment
;
The symmetry employed for this shelxl refinement is uniquely defined
by the following loop, which should always be used as a source of
symmetry information in preference to the above space-group names.
They are only intended as comments.
;
_olex2_refinement_description
;
1. Fixed Uiso
 At 1.2 times of:
  All C(H) groups, All C(H,H) groups, All N(H) groups
 At 1.5 times of:
  All C(H,H,H) groups
2. Others
 Fixed Sof: H00G(0.5) H00H(0.5)
3.a Riding coordinates:
 N001(H001)
3.b Secondary CH2 refined with riding coordinates:
 C00A(H00A,H00B), C00B(H00C,H00D), C00F(H00G,H00H), C00I(H00K,H00L)
3.c Aromatic/amide H refined with riding coordinates:
 C006(H006), C007(H007), C00D(H00E), C00E(H00F), C00G(H00I), C00H(H00J),
 C00J(H00M), C00K(H00N), C00L(H00O)
3.d Idealised Me refined as rotating group:
 C00M(H00P,H00Q,H00R), C00N(H00S,H00T,H00U)
;
_olex2_submission_special_instructions 'No special instructions were received'

loop_
_space_group_symop_operation_xyz
'x, y, z'
'-x, y, -z+1/2'
'x+1/2, y+1/2, z'
'-x+1/2, y+1/2, -z+1/2'
'-x, -y, -z'
'x, -y, z-1/2'
'-x+1/2, -y+1/2, -z'
'x+1/2, -y+1/2, z-1/2'

loop_
_atom_site_label
_atom_site_type_symbol
_atom_site_fract_x
_atom_site_fract_y
_atom_site_fract_z
_atom_site_U_iso_or_equiv
_atom_site_adp_type
_atom_site_occupancy
_atom_site_site_symmetry_order
_atom_site_calc_flag
_atom_site_refinement_flags_posn
_atom_site_refinement_flags_adp
_atom_site_refinement_flags_occupancy
N001 N 0.38639(3) 0.5299(4) 0.74010(11) 0.0418(5) Uani 1 1 d . . .
H001 H 0.3897 0.3697 0.7598 0.050 Uiso 1 1 d R . .
C002 C 0.41470(4) 0.6810(4) 0.74420(14) 0.0357(5) Uani 1 1 d . . .
C003 C 0.43944(4) 0.6299(4) 0.81089(14) 0.0374(5) Uani 1 1 d . . .
C004 C 0.33745(5) 0.4557(5) 0.79805(15) 0.0425(6) Uani 1 1 d . . .
C005 C 0.31678(4) 0.3331(5) 0.72966(15) 0.0414(6) Uani 1 1 d . . .
C006 C 0.46699(5) 0.7711(5) 0.80961(16) 0.0434(6) Uani 1 1 d . . .
H006 H 0.4838 0.7354 0.8524 0.052 Uiso 1 1 calc R . .
C007 C 0.44522(5) 1.0127(5) 0.68286(15) 0.0461(6) Uani 1 1 d . . .
H007 H 0.4471 1.1429 0.6409 0.055 Uiso 1 1 calc R . .
C008 C 0.41722(5) 0.8727(5) 0.67967(14) 0.0415(6) Uani 1 1 d . . .
C009 C 0.47031(5) 0.9633(5) 0.74677(15) 0.0426(6) Uani 1 1 d . . .
C00A C 0.36104(5) 0.6610(5) 0.77864(15) 0.0465(6) Uani 1 1 d . . .
H00A H 0.3510 0.7937 0.7383 0.056 Uiso 1 1 calc R . .
H00B H 0.3695 0.7519 0.8322 0.056 Uiso 1 1 calc R . .
C00B C 0.43537(5) 0.4273(5) 0.88158(15) 0.0479(6) Uani 1 1 d . . .
H00C H 0.4158 0.4648 0.9030 0.058 Uiso 1 1 calc R . .
H00D H 0.4336 0.2508 0.8551 0.058 Uiso 1 1 calc R . .
C00C C 0.29573(5) 0.1337(5) 0.75131(17) 0.0495(7) Uani 1 1 d . . .
C00D C 0.31646(5) 0.3998(5) 0.64052(17) 0.0540(7) Uani 1 1 d . . .
H00E H 0.3304 0.5270 0.6250 0.065 Uiso 1 1 calc R . .
C00E C 0.33627(5) 0.3800(5) 0.88243(17) 0.0559(7) Uani 1 1 d . . .
H00F H 0.3497 0.4604 0.9270 0.067 Uiso 1 1 calc R . .
C00F C 0.5000 1.1265(7) 0.7500 0.0593(10) Uani 1 2 d S T P
H00G H 0.5018 1.2415 0.8011 0.071 Uiso 0.5 1 calc R . .
H00H H 0.4982 1.2415 0.6989 0.071 Uiso 0.5 1 calc R . .
C00G C 0.29569(6) 0.0653(6) 0.8398(2) 0.0641(8) Uani 1 1 d . . .
H00I H 0.2819 -0.0642 0.8545 0.077 Uiso 1 1 calc R . .
C00H C 0.27534(5) 0.0121(6) 0.6834(2) 0.0662(8) Uani 1 1 d . . .
H00J H 0.2615 -0.1187 0.6970 0.079 Uiso 1 1 calc R . .
C00I C 0.39009(6) 0.9224(6) 0.60836(16) 0.0628(7) Uani 1 1 d . . .
H00K H 0.3829 0.7500 0.5845 0.075 Uiso 1 1 calc R . .
H00L H 0.3733 1.0000 0.6353 0.075 Uiso 1 1 calc R . .
C00J C 0.29614(6) 0.2808(6) 0.57709(19) 0.0670(8) Uani 1 1 d . . .
H00M H 0.2959 0.3311 0.5190 0.080 Uiso 1 1 calc R . .
C00K C 0.31543(6) 0.1852(6) 0.90375(19) 0.0662(8) Uani 1 1 d . . .
H00N H 0.3151 0.1379 0.9619 0.079 Uiso 1 1 calc R . .
C00L C 0.27555(6) 0.0826(6) 0.5986(2) 0.0738(9) Uani 1 1 d . . .
H00O H 0.2620 -0.0005 0.5547 0.089 Uiso 1 1 calc R . .
C00M C 0.39568(7) 1.0987(7) 0.53392(18) 0.0832(10) Uani 1 1 d . . .
H00P H 0.3774 1.1026 0.4912 0.125 Uiso 1 1 calc GR . .
H00Q H 0.4128 1.0298 0.5076 0.125 Uiso 1 1 calc GR . .
H00R H 0.4004 1.2769 0.5551 0.125 Uiso 1 1 calc GR . .
C00N C 0.46074(6) 0.4177(7) 0.95908(18) 0.0836(10) Uani 1 1 d . . .
H00S H 0.4798 0.3585 0.9403 0.125 Uiso 1 1 calc GR . .
H00T H 0.4549 0.2952 1.0019 0.125 Uiso 1 1 calc GR . .
H00U H 0.4637 0.5932 0.9843 0.125 Uiso 1 1 calc GR . .

loop_
_atom_site_aniso_label
_atom_site_aniso_U_11
_atom_site_aniso_U_22
_atom_site_aniso_U_33
_atom_site_aniso_U_23
_atom_site_aniso_U_13
_atom_site_aniso_U_12
N001 0.0363(9) 0.0362(11) 0.0532(12) -0.0009(9) 0.0076(8) -0.0009(8)
C002 0.0341(10) 0.0350(13) 0.0395(13) -0.0051(11) 0.0103(10) 0.0002(9)
C003 0.0361(11) 0.0354(13) 0.0419(13) -0.0027(11) 0.0100(10) 0.0039(10)
C004 0.0346(11) 0.0396(14) 0.0550(15) 0.0003(12) 0.0124(11) 0.0026(10)
C005 0.0298(10) 0.0407(14) 0.0545(16) -0.0028(12) 0.0088(10) 0.0064(10)
C006 0.0322(11) 0.0394(14) 0.0581(15) -0.0009(12) 0.0040(10) 0.0072(10)
C007 0.0501(13) 0.0402(14) 0.0511(15) 0.0041(12) 0.0179(12) 0.0017(11)
C008 0.0430(12) 0.0412(14) 0.0406(14) -0.0001(11) 0.0066(10) 0.0030(11)
C009 0.0347(11) 0.0338(14) 0.0618(16) -0.0031(12) 0.0155(11) 0.0033(10)
C00A 0.0406(11) 0.0475(15) 0.0531(15) -0.0070(12) 0.0125(11) -0.0025(11)
C00B 0.0439(12) 0.0510(16) 0.0487(15) 0.0073(12) 0.0055(11) 0.0050(11)
C00C 0.0306(11) 0.0432(15) 0.0765(19) -0.0032(14) 0.0130(12) 0.0032(11)
C00D 0.0444(12) 0.0585(18) 0.0593(17) -0.0037(14) 0.0083(12) 0.0005(12)
C00E 0.0504(13) 0.0633(18) 0.0550(17) 0.0006(14) 0.0110(12) -0.0020(13)
C00F 0.0394(17) 0.043(2) 0.098(3) 0.000 0.0201(19) 0.000
C00G 0.0489(14) 0.0593(19) 0.089(2) 0.0148(17) 0.0264(15) -0.0036(13)
C00H 0.0413(13) 0.0574(19) 0.101(2) -0.0142(18) 0.0114(15) -0.0076(13)
C00I 0.0633(16) 0.0673(19) 0.0551(17) 0.0112(15) -0.0015(13) -0.0027(14)
C00J 0.0573(15) 0.080(2) 0.0618(19) -0.0107(16) 0.0000(14) 0.0031(16)
C00K 0.0672(16) 0.074(2) 0.0609(19) 0.0139(16) 0.0207(15) -0.0019(16)
C00L 0.0512(15) 0.078(2) 0.088(2) -0.0315(19) -0.0050(16) 0.0016(15)
C00M 0.090(2) 0.091(3) 0.064(2) 0.0218(18) -0.0032(16) 0.0075(19)
C00N 0.0658(17) 0.110(3) 0.070(2) 0.0287(19) -0.0068(15) -0.0099(18)

loop_
_atom_type_symbol
_atom_type_description
_atom_type_scat_dispersion_real
_atom_type_scat_dispersion_imag
_atom_type_scat_source
C C 0.0033 0.0016 'International Tables Vol C Tables 4.2.6.8 and 6.1.1.4'
H H 0.0000 0.0000 'International Tables Vol C Tables 4.2.6.8 and 6.1.1.4'
N N 0.0061 0.0033 'International Tables Vol C Tables 4.2.6.8 and 6.1.1.4'

loop_
_geom_angle_atom_site_label_1
_geom_angle_atom_site_label_2
_geom_angle_atom_site_label_3
_geom_angle
_geom_angle_site_symmetry_1
_geom_angle_site_symmetry_3
C002 N001 H001 111.9 . .
C002 N001 C00A 115.52(18) . .
C00A N001 H001 111.5 . .
C003 C002 N001 119.97(19) . .
C008 C002 N001 118.65(18) . .
C008 C002 C003 121.36(19) . .
C002 C003 C00B 119.71(18) . .
C006 C003 C002 118.0(2) . .
C006 C003 C00B 122.32(19) . .
C005 C004 C00A 121.3(2) . .
C00E C004 C005 119.1(2) . .
C00E C004 C00A 119.6(2) . .
C00C C005 C004 119.0(2) . .
C00D C005 C004 122.7(2) . .
C00D C005 C00C 118.3(2) . .
C003 C006 H006 118.9 . .
C009 C006 C003 122.3(2) . .
C009 C006 H006 118.9 . .
C008 C007 H007 119.0 . .
C009 C007 H007 119.0 . .
C009 C007 C008 122.0(2) . .
C002 C008 C00I 120.0(2) . .
C007 C008 C002 118.1(2) . .
C007 C008 C00I 121.9(2) . .
C006 C009 C007 118.3(2) . .
C006 C009 C00F 121.20(19) . .
C007 C009 C00F 120.4(2) . .
N001 C00A C004 110.12(19) . .
N001 C00A H00A 109.6 . .
N001 C00A H00B 109.6 . .
C004 C00A H00A 109.6 . .
C004 C00A H00B 109.6 . .
H00A C00A H00B 108.2 . .
C003 C00B H00C 108.2 . .
C003 C00B H00D 108.2 . .
H00C C00B H00D 107.3 . .
C00N C00B C003 116.5(2) . .
C00N C00B H00C 108.2 . .
C00N C00B H00D 108.2 . .
C00G C00C C005 119.0(2) . .
C00G C00C C00H 122.1(3) . .
C00H C00C C005 118.9(3) . .
C005 C00D H00E 119.4 . .
C00J C00D C005 121.1(3) . .
C00J C00D H00E 119.4 . .
C004 C00E H00F 119.0 . .
C004 C00E C00K 121.9(2) . .
C00K C00E H00F 119.0 . .
C009 C00F C009 115.1(3) . 2_656
C009 C00F H00G 108.5 . .
C009 C00F H00G 108.5 2_656 .
C009 C00F H00H 108.5 2_656 .
C009 C00F H00H 108.5 . .
H00G C00F H00H 107.5 . .
C00C C00G H00I 119.5 . .
C00K C00G C00C 121.0(3) . .
C00K C00G H00I 119.5 . .
C00C C00H H00J 119.4 . .
C00L C00H C00C 121.2(3) . .
C00L C00H H00J 119.4 . .
C008 C00I H00K 107.9 . .
C008 C00I H00L 107.9 . .
H00K C00I H00L 107.2 . .
C00M C00I C008 117.6(2) . .
C00M C00I H00K 107.9 . .
C00M C00I H00L 107.9 . .
C00D C00J H00M 119.8 . .
C00D C00J C00L 120.5(3) . .
C00L C00J H00M 119.8 . .
C00E C00K H00N 120.0 . .
C00G C00K C00E 120.0(3) . .
C00G C00K H00N 120.0 . .
C00H C00L C00J 120.0(3) . .
C00H C00L H00O 120.0 . .
C00J C00L H00O 120.0 . .
C00I C00M H00P 109.5 . .
C00I C00M H00Q 109.5 . .
C00I C00M H00R 109.5 . .
H00P C00M H00Q 109.5 . .
H00P C00M H00R 109.5 . .
H00Q C00M H00R 109.5 . .
C00B C00N H00S 109.5 . .
C00B C00N H00T 109.5 . .
C00B C00N H00U 109.5 . .
H00S C00N H00T 109.5 . .
H00S C00N H00U 109.5 . .
H00T C00N H00U 109.5 . .

loop_
_geom_bond_atom_site_label_1
_geom_bond_atom_site_label_2
_geom_bond_distance
_geom_bond_site_symmetry_2
N001 H001 0.8600 .
N001 C002 1.435(2) .
N001 C00A 1.474(3) .
C002 C003 1.404(3) .
C002 C008 1.397(3) .
C003 C006 1.390(3) .
C003 C00B 1.516(3) .
C004 C005 1.425(3) .
C004 C00A 1.507(3) .
C004 C00E 1.365(3) .
C005 C00C 1.422(3) .
C005 C00D 1.415(3) .
C006 H006 0.9300 .
C006 C009 1.386(3) .
C007 H007 0.9300 .
C007 C008 1.396(3) .
C007 C009 1.386(3) .
C008 C00I 1.517(3) .
C009 C00F 1.519(3) .
C00A H00A 0.9700 .
C00A H00B 0.9700 .
C00B H00C 0.9700 .
C00B H00D 0.9700 .
C00B C00N 1.511(3) .
C00C C00G 1.409(3) .
C00C C00H 1.412(3) .
C00D H00E 0.9300 .
C00D C00J 1.360(3) .
C00E H00F 0.9300 .
C00E C00K 1.398(4) .
C00F C009 1.519(3) 2_656
C00F H00G 0.9700 .
C00F H00H 0.9700 .
C00G H00I 0.9300 .
C00G C00K 1.354(4) .
C00H H00J 0.9300 .
C00H C00L 1.359(4) .
C00I H00K 0.9700 .
C00I H00L 0.9700 .
C00I C00M 1.494(4) .
C00J H00M 0.9300 .
C00J C00L 1.403(4) .
C00K H00N 0.9300 .
C00L H00O 0.9300 .
C00M H00P 0.9600 .
C00M H00Q 0.9600 .
C00M H00R 0.9600 .
C00N H00S 0.9600 .
C00N H00T 0.9600 .
C00N H00U 0.9600 .
